data_4126177
loop_
_publ_author_name
'Nishiyama, Haruka'
'Ikeda, Hideaki'
'Saito, Teruhiko'
'Kriegel, Benjamin'
'Tsurugi, Hayato'
'Arnold, John'
'Mashima, Kazushi'

_publ_section_title
;
 Structural and Electronic Noninnocence of \a-Diimine Ligands on Niobium
 for Reductive C-Cl Bond Activation and Catalytic Radical Addition
 Reactions.
;
_journal_issue 18
_journal_name_full 'Journal of the American Chemical Society'
_journal_page_first 6494
_journal_page_last 6505
_journal_paper_doi 10.1021/jacs.7b02710
_journal_volume 139
_journal_year 2017
_chemical_formula_moiety 'C28 H40 Cl3 N2 Nb'
_chemical_formula_sum 'C28 H40 Cl3 N2 Nb'
_chemical_formula_weight 603.90
_space_group_crystal_system monoclinic
_space_group_IT_number 14
_space_group_name_Hall '-P 2yn'
_space_group_name_H-M_alt 'P 1 21/n 1'
_symmetry_space_group_name_Hall '-P 2yn'
_symmetry_space_group_name_H-M 'P 1 21/n 1'
_atom_sites_solution_hydrogens geom
_atom_sites_solution_primary direct
_atom_sites_solution_secondary difmap
_cell_angle_alpha 90.0000
_cell_angle_beta 96.9226(19)
_cell_angle_gamma 90.0000
_cell_formula_units_Z 4
_cell_length_a 13.464(3)
_cell_length_b 16.332(4)
_cell_length_c 13.454(3)
_cell_measurement_reflns_used 7607
_cell_measurement_temperature 113
_cell_measurement_theta_max 27.47
_cell_measurement_theta_min 3.05
_cell_volume 2936.9(12)
_computing_cell_refinement CrystalClear
_computing_data_collection 'CrystalClear (Rigaku Inc., 2007)'
_computing_data_reduction CrystalClear
_computing_molecular_graphics 'CrystalStructure 4.1'
_computing_publication_material 'CrystalStructure 4.1 (Rigaku, 2014)'
_computing_structure_refinement 'SHELXL2013 (Sheldrick, 2008)'
_computing_structure_solution 'SIR92 (Altomare, et al., 1994)'
_diffrn_ambient_temperature 113
_diffrn_detector_area_resol_mean 7.314
_diffrn_measured_fraction_theta_full 0.995
_diffrn_measured_fraction_theta_max 0.993
_diffrn_measurement_device_type 'Rigaku Mercury70'
_diffrn_measurement_method \w
_diffrn_radiation_type 'Mo K\a'
_diffrn_radiation_wavelength 0.71075
_diffrn_reflns_av_R_equivalents 0.0178
_diffrn_reflns_Laue_measured_fraction_full 0.995
_diffrn_reflns_Laue_measured_fraction_max 0.993
_diffrn_reflns_limit_h_max 17
_diffrn_reflns_limit_h_min -16
_diffrn_reflns_limit_k_max 21
_diffrn_reflns_limit_k_min -21
_diffrn_reflns_limit_l_max 17
_diffrn_reflns_limit_l_min -17
_diffrn_reflns_number 27325
_diffrn_reflns_point_group_measured_fraction_full 0.995
_diffrn_reflns_point_group_measured_fraction_max 0.993
_diffrn_reflns_theta_full 25.242
_diffrn_reflns_theta_max 27.462
_diffrn_reflns_theta_min 3.048
_diffrn_standards_number 0
_exptl_absorpt_coefficient_mu 0.701
_exptl_absorpt_correction_T_max 0.782
_exptl_absorpt_correction_T_min 0.709
_exptl_absorpt_correction_type multi-scan
_exptl_absorpt_process_details 'REQAB (Rigaku, 1998)'
_exptl_crystal_colour red
_exptl_crystal_density_diffrn 1.366
_exptl_crystal_density_method 'not measured'
_exptl_crystal_description block
_exptl_crystal_F_000 1256.00
_exptl_crystal_size_max 0.730
_exptl_crystal_size_mid 0.400
_exptl_crystal_size_min 0.350
_refine_diff_density_max 1.73
_refine_diff_density_min -0.66
_refine_ls_extinction_method none
_refine_ls_goodness_of_fit_ref 1.035
_refine_ls_hydrogen_treatment constr
_refine_ls_number_parameters 317
_refine_ls_number_reflns 6685
_refine_ls_number_restraints 0
_refine_ls_R_factor_all 0.0324
_refine_ls_R_factor_gt 0.0303
_refine_ls_shift/su_max 0.002
_refine_ls_structure_factor_coef Fsqd
_refine_ls_weighting_details 'w = 1/[\s^2^(Fo^2^)+(0.0382P)^2^+3.3327P] where P=(Fo^2^+2Fc^2^)/3'
_refine_ls_weighting_scheme calc
_refine_ls_wR_factor_gt 0.0766
_refine_ls_wR_factor_ref 0.0781
_reflns_number_gt 6268
_reflns_number_total 6685
_reflns_threshold_expression F^2^>2.0\s(F^2^)
_cod_data_source_file ja7b02710_si_002.cif
_cod_data_source_block 1a
_cod_database_code 4126177
_shelxl_res_file
;
TITL hr-1048_1
CELL  0.71075 13.46410 16.33230 13.45390 90.00000 96.92260 90.00000
ZERR  4 0.00320 0.00390 0.00320 0.00000 0.00190 0.00000
LATT 1
SYMM .50-X, .50+Y, .50-Z
SFAC C H CL N NB
UNIT 112 160 12 8 4
L.S. 50
FMAP 2
PLAN -1
WPDB -2
HTAB
BOND $H
CONF
LIST 4
TEMP -159.8
ACTA
SIZE 0.730 0.350 0.400
WGHT    0.038200    3.332700
FVAR       0.44357
NB1   5    0.861408    0.170401    0.817979    11.00000    0.01414    0.01479 =
         0.01533   -0.00271    0.00062   -0.00115
CL1   3    0.927335    0.289193    0.745947    11.00000    0.03474    0.01654 =
         0.03358   -0.00351    0.01332   -0.00609
CL2   3    0.993350    0.117974    0.924004    11.00000    0.01775    0.03900 =
         0.02126   -0.00123   -0.00321    0.00147
CL3   3    0.770990    0.272186    0.897570    11.00000    0.04199    0.01958 =
         0.05831   -0.00947    0.03013   -0.00073
N1    4    0.859612    0.121162    0.684138    11.00000    0.01790    0.01267 =
         0.01372   -0.00036    0.00076   -0.00047
N2    4    0.742322    0.101518    0.833195    11.00000    0.01504    0.01521 =
         0.01626   -0.00086    0.00078   -0.00013
C1    1    0.845512    0.042436    0.718872    11.00000    0.01859    0.01379 =
         0.01483   -0.00095   -0.00013   -0.00136
C2    1    0.784605    0.032494    0.796144    11.00000    0.01481    0.01416 =
         0.01756   -0.00050   -0.00017   -0.00019
C3    1    0.903419   -0.028394    0.684053    11.00000    0.03024    0.01633 =
         0.02481   -0.00105    0.00969    0.00224
AFIX 137
H3A   2    0.960383   -0.040549    0.734346    11.00000   -1.20000
H3B   2    0.927827   -0.014338    0.620463    11.00000   -1.20000
H3C   2    0.859850   -0.076532    0.674619    11.00000   -1.20000
AFIX   0
C4    1    0.777121   -0.049307    0.846060    11.00000    0.02887    0.01601 =
         0.02459    0.00248    0.00881   -0.00016
AFIX 137
H4A   2    0.721215   -0.048535    0.886437    11.00000   -1.20000
H4B   2    0.839491   -0.060566    0.889356    11.00000   -1.20000
H4C   2    0.765779   -0.092116    0.794911    11.00000   -1.20000
AFIX   0
C5    1    0.891940    0.139688    0.587831    11.00000    0.02633    0.01179 =
         0.01313   -0.00082    0.00219   -0.00096
C6    1    0.817448    0.160606    0.509552    11.00000    0.03271    0.01281 =
         0.01706   -0.00121   -0.00237    0.00149
C7    1    0.847815    0.183289    0.417747    11.00000    0.04843    0.01853 =
         0.01510    0.00179   -0.00232    0.00418
AFIX  43
H7    2    0.798860    0.197219    0.363523    11.00000   -1.20000
AFIX   0
C8    1    0.948220    0.185770    0.404603    11.00000    0.05487    0.01847 =
         0.01717    0.00246    0.01140    0.00057
AFIX  43
H8    2    0.967571    0.201777    0.341831    11.00000   -1.20000
AFIX   0
C9    1    1.020091    0.165131    0.482152    11.00000    0.03650    0.01613 =
         0.02254   -0.00115    0.01182   -0.00343
AFIX  43
H9    2    1.088678    0.167803    0.472188    11.00000   -1.20000
AFIX   0
C10   1    0.994450    0.140267    0.575463    11.00000    0.02655    0.01263 =
         0.01774   -0.00265    0.00454   -0.00250
C11   1    0.707904    0.162213    0.525334    11.00000    0.02768    0.02261 =
         0.02343   -0.00114   -0.00770    0.00205
AFIX  13
H11   2    0.699304    0.123735    0.581479    11.00000   -1.20000
AFIX   0
C12   1    0.638181    0.133539    0.434194    11.00000    0.04362    0.07698 =
         0.03508   -0.01012   -0.01111   -0.01334
AFIX 137
H12A  2    0.660132    0.079842    0.412735    11.00000   -1.20000
H12B  2    0.639820    0.173036    0.379580    11.00000   -1.20000
H12C  2    0.569794    0.129317    0.451710    11.00000   -1.20000
AFIX   0
C13   1    0.679273    0.247591    0.558307    11.00000    0.03547    0.02960 =
         0.06743   -0.00052   -0.00161    0.01029
AFIX 137
H13A  2    0.689495    0.287316    0.505900    11.00000   -1.20000
H13B  2    0.721172    0.262396    0.620371    11.00000   -1.20000
H13C  2    0.608774    0.247864    0.569813    11.00000   -1.20000
AFIX   0
C14   1    1.078702    0.114075    0.654882    11.00000    0.02064    0.02447 =
         0.01999   -0.00232    0.00584   -0.00065
AFIX  13
H14   2    1.048436    0.094632    0.714976    11.00000   -1.20000
AFIX   0
C15   1    1.138360    0.042911    0.616044    11.00000    0.02940    0.02901 =
         0.02594   -0.00137    0.00684    0.00490
AFIX 137
H15A  2    1.173047    0.062133    0.560446    11.00000   -1.20000
H15B  2    1.092479   -0.001549    0.592752    11.00000   -1.20000
H15C  2    1.187528    0.022849    0.670210    11.00000   -1.20000
AFIX   0
C16   1    1.149786    0.185006    0.686879    11.00000    0.02254    0.03519 =
         0.03805   -0.01150    0.00550   -0.00568
AFIX 137
H16A  2    1.111819    0.230406    0.711378    11.00000   -1.20000
H16B  2    1.182229    0.203418    0.629413    11.00000   -1.20000
H16C  2    1.200811    0.166594    0.740328    11.00000   -1.20000
AFIX   0
C17   1    0.656637    0.099668    0.888676    11.00000    0.01501    0.01438 =
         0.02303   -0.00144    0.00384   -0.00104
C18   1    0.671040    0.092707    0.993605    11.00000    0.01835    0.01663 =
         0.02296   -0.00032    0.00464   -0.00039
C19   1    0.586650    0.100382    1.044930    11.00000    0.02394    0.02300 =
         0.02598    0.00067    0.00944    0.00064
AFIX  43
H19   2    0.594503    0.097196    1.115950    11.00000   -1.20000
AFIX   0
C20   1    0.492374    0.112489    0.993957    11.00000    0.01941    0.02231 =
         0.03916    0.00140    0.01239    0.00150
AFIX  43
H20   2    0.436510    0.119342    1.030075    11.00000   -1.20000
AFIX   0
C21   1    0.479296    0.114633    0.890572    11.00000    0.01577    0.01977 =
         0.03747    0.00059    0.00341    0.00050
AFIX  43
H21   2    0.413718    0.120336    0.856324    11.00000   -1.20000
AFIX   0
C22   1    0.560429    0.108597    0.835260    11.00000    0.01729    0.01455 =
         0.02780   -0.00209    0.00051   -0.00112
C23   1    0.771826    0.072691    1.053238    11.00000    0.02068    0.02575 =
         0.01856    0.00086    0.00305    0.00169
AFIX  13
H23   2    0.821798    0.065766    1.004591    11.00000   -1.20000
AFIX   0
C24   1    0.809426    0.140982    1.126293    11.00000    0.03335    0.03686 =
         0.02872   -0.00696   -0.00347    0.00044
AFIX 137
H24A  2    0.761880    0.148785    1.175193    11.00000   -1.20000
H24B  2    0.815517    0.191993    1.089152    11.00000   -1.20000
H24C  2    0.874936    0.125858    1.161272    11.00000   -1.20000
AFIX   0
C25   1    0.766177   -0.008362    1.110033    11.00000    0.02693    0.03226 =
         0.02777    0.00874    0.00613    0.00554
AFIX 137
H25A  2    0.743337   -0.051955    1.062664    11.00000   -1.20000
H25B  2    0.719012   -0.002719    1.159692    11.00000   -1.20000
H25C  2    0.832575   -0.022160    1.144004    11.00000   -1.20000
AFIX   0
C26   1    0.545943    0.108158    0.721527    11.00000    0.01795    0.02603 =
         0.02675   -0.00393   -0.00407    0.00034
AFIX  13
H26   2    0.606228    0.134507    0.698558    11.00000   -1.20000
AFIX   0
C27   1    0.454848    0.155469    0.674989    11.00000    0.03915    0.06390 =
         0.03253   -0.00629   -0.01029    0.02296
AFIX 137
H27A  2    0.458892    0.212106    0.699197    11.00000   -1.20000
H27B  2    0.394062    0.129751    0.693819    11.00000   -1.20000
H27C  2    0.452830    0.155068    0.601934    11.00000   -1.20000
AFIX   0
C28   1    0.541414    0.019841    0.682411    11.00000    0.05011    0.03405 =
         0.04126   -0.01272   -0.00596   -0.00477
AFIX 137
H28A  2    0.532199    0.020299    0.609038    11.00000   -1.20000
H28B  2    0.485184   -0.008772    0.706913    11.00000   -1.20000
H28C  2    0.603966   -0.008422    0.706294    11.00000   -1.20000
AFIX   0
HKLF 4
 
REM  hr-1048_1
REM R1 =  0.0303 for    6268 Fo > 4sig(Fo)  and  0.0324 for all    6685 data
REM    317 parameters refined using      0 restraints
 
END  
     
WGHT      0.0377      3.3685 

REM No hydrogen bonds found for HTAB generation

REM Highest difference peak  1.733,  deepest hole -0.657,  1-sigma level  0.067
Q1    1   0.8164  0.2086  0.8163  11.00000  0.05    1.73
;

loop_
_symmetry_equiv_pos_site_id
_space_group_symop_operation_xyz
1 +X,+Y,+Z
2 1/2-X,1/2+Y,1/2-Z
3 -X,-Y,-Z
4 1/2+X,1/2-Y,1/2+Z

loop_
_atom_site_label
_atom_site_type_symbol
_atom_site_fract_x
_atom_site_fract_y
_atom_site_fract_z
_atom_site_U_iso_or_equiv
_atom_site_adp_type
_atom_site_occupancy
_atom_site_site_symmetry_multiplicity
_atom_site_calc_flag
_atom_site_refinement_flags
Nb1 Nb 0.86141(2) 0.17040(2) 0.81798(2) 0.01485(6) Uani 1 4 d .
Cl1 Cl 0.92734(4) 0.28919(3) 0.74595(4) 0.02754(11) Uani 1 4 d .
Cl2 Cl 0.99335(3) 0.11797(3) 0.92400(3) 0.02646(11) Uani 1 4 d .
Cl3 Cl 0.77099(5) 0.27219(3) 0.89757(5) 0.03800(14) Uani 1 4 d .
N1 N 0.85961(11) 0.12116(9) 0.68414(11) 0.0149(3) Uani 1 4 d .
N2 N 0.74232(11) 0.10152(9) 0.83320(11) 0.0156(3) Uani 1 4 d .
C1 C 0.84551(13) 0.04244(10) 0.71887(12) 0.0159(3) Uani 1 4 d .
C2 C 0.78460(13) 0.03249(10) 0.79614(13) 0.0157(3) Uani 1 4 d .
C3 C 0.90342(16) -0.02839(11) 0.68405(15) 0.0233(4) Uani 1 4 d .
C4 C 0.77712(15) -0.04931(11) 0.84606(14) 0.0227(4) Uani 1 4 d .
C5 C 0.89194(14) 0.13969(10) 0.58783(12) 0.0171(3) Uani 1 4 d .
C6 C 0.81745(16) 0.16061(11) 0.50955(14) 0.0213(4) Uani 1 4 d .
C7 C 0.84781(18) 0.18329(12) 0.41775(14) 0.0279(4) Uani 1 4 d .
C8 C 0.94822(19) 0.18577(12) 0.40460(15) 0.0296(5) Uani 1 4 d .
C9 C 1.02009(17) 0.16513(11) 0.48215(15) 0.0244(4) Uani 1 4 d .
C10 C 0.99445(14) 0.14027(11) 0.57546(13) 0.0188(3) Uani 1 4 d .
C11 C 0.70790(16) 0.16221(12) 0.52533(15) 0.0255(4) Uani 1 4 d .
C12 C 0.6382(2) 0.1335(2) 0.4342(2) 0.0532(7) Uani 1 4 d .
C13 C 0.6793(2) 0.24759(15) 0.5583(2) 0.0448(6) Uani 1 4 d .
C14 C 1.07870(14) 0.11407(12) 0.65488(14) 0.0214(4) Uani 1 4 d .
C15 C 1.13836(16) 0.04291(13) 0.61604(15) 0.0278(4) Uani 1 4 d .
C16 C 1.14979(16) 0.18501(15) 0.68688(17) 0.0318(5) Uani 1 4 d .
C17 C 0.65664(13) 0.09967(11) 0.88868(14) 0.0173(3) Uani 1 4 d .
C18 C 0.67104(14) 0.09271(11) 0.99361(14) 0.0191(3) Uani 1 4 d .
C19 C 0.58665(15) 0.10038(12) 1.04493(15) 0.0238(4) Uani 1 4 d .
C20 C 0.49237(15) 0.11249(12) 0.99396(17) 0.0262(4) Uani 1 4 d .
C21 C 0.47930(14) 0.11463(12) 0.89057(16) 0.0243(4) Uani 1 4 d .
C22 C 0.56043(14) 0.10860(11) 0.83526(15) 0.0201(4) Uani 1 4 d .
C23 C 0.77183(14) 0.07269(12) 1.05324(14) 0.0216(4) Uani 1 4 d .
C24 C 0.80943(18) 0.14098(15) 1.12629(17) 0.0336(5) Uani 1 4 d .
C25 C 0.76618(16) -0.00836(14) 1.11003(16) 0.0288(4) Uani 1 4 d .
C26 C 0.54594(15) 0.10816(12) 0.72153(15) 0.0241(4) Uani 1 4 d .
C27 C 0.4548(2) 0.15547(19) 0.67499(19) 0.0464(7) Uani 1 4 d .
C28 C 0.5414(2) 0.01984(15) 0.6824(2) 0.0427(6) Uani 1 4 d .
H3A H 0.96038 -0.04055 0.73435 0.0279 Uiso 1 4 calc R
H3B H 0.92783 -0.01434 0.62046 0.0279 Uiso 1 4 calc R
H3C H 0.85985 -0.07653 0.67462 0.0279 Uiso 1 4 calc R
H4A H 0.72122 -0.04853 0.88644 0.0272 Uiso 1 4 calc R
H4B H 0.83949 -0.06057 0.88936 0.0272 Uiso 1 4 calc R
H4C H 0.76578 -0.09212 0.79491 0.0272 Uiso 1 4 calc R
H7 H 0.79886 0.19722 0.36352 0.0334 Uiso 1 4 calc R
H8 H 0.96757 0.20178 0.34183 0.0355 Uiso 1 4 calc R
H9 H 1.08868 0.1678 0.47219 0.0293 Uiso 1 4 calc R
H11 H 0.6993 0.12374 0.58148 0.0305 Uiso 1 4 calc R
H12A H 0.66013 0.07984 0.41273 0.0638 Uiso 1 4 calc R
H12B H 0.63982 0.17304 0.37958 0.0638 Uiso 1 4 calc R
H12C H 0.56979 0.12932 0.45171 0.0638 Uiso 1 4 calc R
H13A H 0.6895 0.28732 0.5059 0.0538 Uiso 1 4 calc R
H13B H 0.72117 0.2624 0.62037 0.0538 Uiso 1 4 calc R
H13C H 0.60877 0.24786 0.56981 0.0538 Uiso 1 4 calc R
H14 H 1.04844 0.09463 0.71498 0.0257 Uiso 1 4 calc R
H15A H 1.17305 0.06213 0.56045 0.0334 Uiso 1 4 calc R
H15B H 1.09248 -0.00155 0.59275 0.0334 Uiso 1 4 calc R
H15C H 1.18753 0.02285 0.67021 0.0334 Uiso 1 4 calc R
H16A H 1.11182 0.23041 0.71138 0.0381 Uiso 1 4 calc R
H16B H 1.18223 0.20342 0.62941 0.0381 Uiso 1 4 calc R
H16C H 1.20081 0.16659 0.74033 0.0381 Uiso 1 4 calc R
H19 H 0.5945 0.0972 1.11595 0.0285 Uiso 1 4 calc R
H20 H 0.43651 0.11934 1.03007 0.0315 Uiso 1 4 calc R
H21 H 0.41372 0.12034 0.85632 0.0292 Uiso 1 4 calc R
H23 H 0.8218 0.06577 1.00459 0.0259 Uiso 1 4 calc R
H24A H 0.76188 0.14878 1.17519 0.0403 Uiso 1 4 calc R
H24B H 0.81552 0.19199 1.08915 0.0403 Uiso 1 4 calc R
H24C H 0.87494 0.12586 1.16127 0.0403 Uiso 1 4 calc R
H25A H 0.74334 -0.05196 1.06266 0.0345 Uiso 1 4 calc R
H25B H 0.71901 -0.00272 1.15969 0.0345 Uiso 1 4 calc R
H25C H 0.83258 -0.02216 1.144 0.0345 Uiso 1 4 calc R
H26 H 0.60623 0.13451 0.69856 0.0290 Uiso 1 4 calc R
H27A H 0.45889 0.21211 0.6992 0.0557 Uiso 1 4 calc R
H27B H 0.39406 0.12975 0.69382 0.0557 Uiso 1 4 calc R
H27C H 0.45283 0.15507 0.60193 0.0557 Uiso 1 4 calc R
H28A H 0.5322 0.0203 0.60904 0.0513 Uiso 1 4 calc R
H28B H 0.48518 -0.00877 0.70691 0.0513 Uiso 1 4 calc R
H28C H 0.60397 -0.00842 0.70629 0.0513 Uiso 1 4 calc R

loop_
_atom_site_aniso_label
_atom_site_aniso_U_11
_atom_site_aniso_U_22
_atom_site_aniso_U_33
_atom_site_aniso_U_12
_atom_site_aniso_U_13
_atom_site_aniso_U_23
Nb1 0.01414(9) 0.01479(9) 0.01533(9) -0.00115(5) 0.00062(6) -0.00271(5)
Cl1 0.0347(3) 0.0165(2) 0.0336(3) -0.00609(18) 0.0133(2) -0.00351(17)
Cl2 0.0177(2) 0.0390(3) 0.0213(2) 0.00147(18) -0.00321(16) -0.00123(18)
Cl3 0.0420(3) 0.0196(2) 0.0583(4) -0.0007(2) 0.0301(3) -0.0095(2)
N1 0.0179(7) 0.0127(7) 0.0137(6) -0.0005(5) 0.0008(5) -0.0004(5)
N2 0.0150(7) 0.0152(7) 0.0163(7) -0.0001(5) 0.0008(5) -0.0009(5)
C1 0.0186(8) 0.0138(8) 0.0148(7) -0.0014(6) -0.0001(6) -0.0010(6)
C2 0.0148(8) 0.0142(8) 0.0176(8) -0.0002(6) -0.0002(6) -0.0005(6)
C3 0.0302(10) 0.0163(8) 0.0248(9) 0.0022(7) 0.0097(8) -0.0010(7)
C4 0.0289(10) 0.0160(8) 0.0246(9) -0.0002(7) 0.0088(8) 0.0025(7)
C5 0.0263(9) 0.0118(7) 0.0131(8) -0.0010(7) 0.0022(7) -0.0008(6)
C6 0.0327(11) 0.0128(8) 0.0171(8) 0.0015(7) -0.0024(7) -0.0012(6)
C7 0.0484(13) 0.0185(9) 0.0151(9) 0.0042(9) -0.0023(8) 0.0018(7)
C8 0.0549(14) 0.0185(9) 0.0172(9) 0.0006(9) 0.0114(9) 0.0025(7)
C9 0.0365(12) 0.0161(9) 0.0225(9) -0.0034(8) 0.0118(8) -0.0012(7)
C10 0.0266(10) 0.0126(8) 0.0177(8) -0.0025(7) 0.0045(7) -0.0027(6)
C11 0.0277(10) 0.0226(9) 0.0234(9) 0.0021(8) -0.0077(8) -0.0011(7)
C12 0.0436(15) 0.077(2) 0.0351(13) -0.0133(14) -0.0111(11) -0.0101(13)
C13 0.0355(13) 0.0296(12) 0.0674(18) 0.0103(10) -0.0016(12) -0.0005(11)
C14 0.0206(9) 0.0245(9) 0.0200(8) -0.0006(7) 0.0058(7) -0.0023(7)
C15 0.0294(11) 0.0290(10) 0.0259(10) 0.0049(8) 0.0068(8) -0.0014(8)
C16 0.0225(10) 0.0352(12) 0.0381(12) -0.0057(9) 0.0055(9) -0.0115(9)
C17 0.0150(8) 0.0144(8) 0.0230(9) -0.0010(6) 0.0038(7) -0.0014(6)
C18 0.0184(9) 0.0166(8) 0.0230(9) -0.0004(7) 0.0046(7) -0.0003(7)
C19 0.0239(10) 0.0230(9) 0.0260(9) 0.0006(7) 0.0094(8) 0.0007(7)
C20 0.0194(9) 0.0223(9) 0.0392(11) 0.0015(7) 0.0124(8) 0.0014(8)
C21 0.0158(9) 0.0198(9) 0.0375(11) 0.0005(7) 0.0034(8) 0.0006(8)
C22 0.0173(9) 0.0146(8) 0.0278(9) -0.0011(7) 0.0005(7) -0.0021(7)
C23 0.0207(9) 0.0257(9) 0.0186(8) 0.0017(7) 0.0031(7) 0.0009(7)
C24 0.0333(12) 0.0369(12) 0.0287(11) 0.0004(9) -0.0035(9) -0.0070(9)
C25 0.0269(10) 0.0323(11) 0.0278(10) 0.0055(8) 0.0061(8) 0.0087(8)
C26 0.0180(9) 0.0260(10) 0.0267(10) 0.0003(7) -0.0041(7) -0.0039(8)
C27 0.0391(14) 0.0639(17) 0.0325(12) 0.0230(13) -0.0103(10) -0.0063(12)
C28 0.0501(15) 0.0340(12) 0.0413(13) -0.0048(11) -0.0060(11) -0.0127(10)

loop_
_atom_type_symbol
_atom_type_description
_atom_type_scat_dispersion_real
_atom_type_scat_dispersion_imag
_atom_type_scat_source
C C 0.0033 0.0016
;
International Tables for Crystallography
(Vol. C, Tables 4.2.6.8 and 6.1.1.4)
;
H H 0.0000 0.0000
;
International Tables for Crystallography
(Vol. C, Table 6.1.1.4)
;
Cl Cl 0.1484 0.1585
;
International Tables for Crystallography
(Vol. C, Tables 4.2.6.8 and 6.1.1.4)
;
N N 0.0061 0.0033
;
International Tables for Crystallography
(Vol. C, Tables 4.2.6.8 and 6.1.1.4)
;
Nb Nb -2.0727 0.6215
;
International Tables for Crystallography
(Vol. C, Tables 4.2.6.8 and 6.1.1.4)
;

loop_
_geom_angle_atom_site_label_1
_geom_angle_atom_site_label_2
_geom_angle_atom_site_label_3
_geom_angle
_geom_angle_publ_flag
Cl1 Nb1 Cl2 104.87(2) yes
Cl1 Nb1 Cl3 81.43(3) yes
Cl1 Nb1 N1 85.69(5) yes
Cl1 Nb1 N2 147.69(4) yes
Cl1 Nb1 C1 118.68(5) yes
Cl1 Nb1 C2 149.30(5) yes
Cl2 Nb1 Cl3 112.18(3) yes
Cl2 Nb1 N1 109.74(5) yes
Cl2 Nb1 N2 107.27(5) yes
Cl2 Nb1 C1 91.71(4) yes
Cl2 Nb1 C2 90.87(4) yes
Cl3 Nb1 N1 138.00(5) yes
Cl3 Nb1 N2 83.50(5) yes
Cl3 Nb1 C1 144.46(5) yes
Cl3 Nb1 C2 117.21(5) yes
N1 Nb1 N2 86.67(6) yes
N1 Nb1 C1 34.08(6) yes
N1 Nb1 C2 64.03(6) yes
N2 Nb1 C1 63.86(6) yes
N2 Nb1 C2 33.82(6) yes
C1 Nb1 C2 33.04(6) yes
Nb1 N1 C1 93.30(10) yes
Nb1 N1 C5 139.55(12) yes
C1 N1 C5 124.24(14) yes
Nb1 N2 C2 92.98(11) yes
Nb1 N2 C17 140.09(12) yes
C2 N2 C17 123.85(15) yes
Nb1 C1 N1 52.62(8) yes
Nb1 C1 C2 73.74(10) yes
Nb1 C1 C3 143.57(12) yes
N1 C1 C2 118.06(15) yes
N1 C1 C3 120.74(16) yes
C2 C1 C3 120.78(15) yes
Nb1 C2 N2 53.20(8) yes
Nb1 C2 C1 73.22(10) yes
Nb1 C2 C4 143.40(12) yes
N2 C2 C1 118.26(15) yes
N2 C2 C4 120.70(16) yes
C1 C2 C4 120.54(16) yes
N1 C5 C6 117.19(17) yes
N1 C5 C10 120.75(14) yes
C6 C5 C10 122.00(17) yes
C5 C6 C7 117.9(2) yes
C5 C6 C11 121.17(17) yes
C7 C6 C11 120.85(18) yes
C6 C7 C8 120.99(19) yes
C7 C8 C9 120.3(2) yes
C8 C9 C10 121.5(2) yes
C5 C10 C9 117.25(16) yes
C5 C10 C14 124.90(16) yes
C9 C10 C14 117.82(17) yes
C6 C11 C12 113.40(19) yes
C6 C11 C13 109.91(17) yes
C12 C11 C13 111.2(2) yes
C10 C14 C15 110.42(15) yes
C10 C14 C16 111.85(16) yes
C15 C14 C16 109.43(17) yes
N2 C17 C18 119.82(15) yes
N2 C17 C22 118.35(16) yes
C18 C17 C22 121.78(18) yes
C17 C18 C19 117.68(16) yes
C17 C18 C23 123.45(17) yes
C19 C18 C23 118.78(17) yes
C18 C19 C20 121.19(19) yes
C19 C20 C21 120.1(2) yes
C20 C21 C22 121.44(17) yes
C17 C22 C21 117.68(18) yes
C17 C22 C26 120.74(18) yes
C21 C22 C26 121.54(17) yes
C18 C23 C24 112.67(17) yes
C18 C23 C25 110.62(16) yes
C24 C23 C25 109.94(16) yes
C22 C26 C27 114.33(18) yes
C22 C26 C28 110.18(17) yes
C27 C26 C28 109.88(19) yes
C1 C3 H3A 109.470 no
C1 C3 H3B 109.477 no
C1 C3 H3C 109.469 no
H3A C3 H3B 109.476 no
H3A C3 H3C 109.463 no
H3B C3 H3C 109.471 no
C2 C4 H4A 109.465 no
C2 C4 H4B 109.476 no
C2 C4 H4C 109.469 no
H4A C4 H4B 109.465 no
H4A C4 H4C 109.481 no
H4B C4 H4C 109.472 no
C6 C7 H7 119.516 no
C8 C7 H7 119.497 no
C7 C8 H8 119.875 no
C9 C8 H8 119.874 no
C8 C9 H9 119.229 no
C10 C9 H9 119.222 no
C6 C11 H11 107.353 no
C12 C11 H11 107.358 no
C13 C11 H11 107.339 no
C11 C12 H12A 109.471 no
C11 C12 H12B 109.470 no
C11 C12 H12C 109.468 no
H12A C12 H12B 109.475 no
H12A C12 H12C 109.472 no
H12B C12 H12C 109.471 no
C11 C13 H13A 109.468 no
C11 C13 H13B 109.478 no
C11 C13 H13C 109.467 no
H13A C13 H13B 109.461 no
H13A C13 H13C 109.474 no
H13B C13 H13C 109.479 no
C10 C14 H14 108.355 no
C15 C14 H14 108.352 no
C16 C14 H14 108.342 no
C14 C15 H15A 109.476 no
C14 C15 H15B 109.470 no
C14 C15 H15C 109.468 no
H15A C15 H15B 109.474 no
H15A C15 H15C 109.467 no
H15B C15 H15C 109.472 no
C14 C16 H16A 109.470 no
C14 C16 H16B 109.467 no
C14 C16 H16C 109.461 no
H16A C16 H16B 109.475 no
H16A C16 H16C 109.475 no
H16B C16 H16C 109.479 no
C18 C19 H19 119.410 no
C20 C19 H19 119.404 no
C19 C20 H20 119.966 no
C21 C20 H20 119.962 no
C20 C21 H21 119.278 no
C22 C21 H21 119.282 no
C18 C23 H23 107.811 no
C24 C23 H23 107.809 no
C25 C23 H23 107.817 no
C23 C24 H24A 109.466 no
C23 C24 H24B 109.473 no
C23 C24 H24C 109.474 no
H24A C24 H24B 109.473 no
H24A C24 H24C 109.472 no
H24B C24 H24C 109.470 no
C23 C25 H25A 109.476 no
C23 C25 H25B 109.473 no
C23 C25 H25C 109.471 no
H25A C25 H25B 109.467 no
H25A C25 H25C 109.466 no
H25B C25 H25C 109.474 no
C22 C26 H26 107.383 no
C27 C26 H26 107.385 no
C28 C26 H26 107.384 no
C26 C27 H27A 109.473 no
C26 C27 H27B 109.470 no
C26 C27 H27C 109.475 no
H27A C27 H27B 109.468 no
H27A C27 H27C 109.471 no
H27B C27 H27C 109.470 no
C26 C28 H28A 109.471 no
C26 C28 H28B 109.470 no
C26 C28 H28C 109.467 no
H28A C28 H28B 109.474 no
H28A C28 H28C 109.465 no
H28B C28 H28C 109.480 no

loop_
_geom_bond_atom_site_label_1
_geom_bond_atom_site_label_2
_geom_bond_distance
_geom_bond_publ_flag
Nb1 Cl1 2.3872(7) yes
Nb1 Cl2 2.3049(6) yes
Nb1 Cl3 2.3889(8) yes
Nb1 N1 1.9696(16) yes
Nb1 N2 1.9894(16) yes
Nb1 C1 2.4744(17) yes
Nb1 C2 2.4811(17) yes
N1 C1 1.389(2) yes
N1 C5 1.448(2) yes
N2 C2 1.383(2) yes
N2 C17 1.448(2) yes
C1 C2 1.409(3) yes
C1 C3 1.501(3) yes
C2 C4 1.504(2) yes
C5 C6 1.406(3) yes
C5 C10 1.410(3) yes
C6 C7 1.397(3) yes
C6 C11 1.516(3) yes
C7 C8 1.385(4) yes
C8 C9 1.377(3) yes
C9 C10 1.402(3) yes
C10 C14 1.523(2) yes
C11 C12 1.525(3) yes
C11 C13 1.527(3) yes
C14 C15 1.540(3) yes
C14 C16 1.531(3) yes
C17 C18 1.406(3) yes
C17 C22 1.411(2) yes
C18 C19 1.404(3) yes
C18 C23 1.526(3) yes
C19 C20 1.382(3) yes
C20 C21 1.381(3) yes
C21 C22 1.397(3) yes
C22 C26 1.519(3) yes
C23 C24 1.532(3) yes
C23 C25 1.535(3) yes
C26 C27 1.519(3) yes
C26 C28 1.534(3) yes
C3 H3A 0.980 no
C3 H3B 0.980 no
C3 H3C 0.980 no
C4 H4A 0.980 no
C4 H4B 0.980 no
C4 H4C 0.980 no
C7 H7 0.950 no
C8 H8 0.950 no
C9 H9 0.950 no
C11 H11 1.000 no
C12 H12A 0.980 no
C12 H12B 0.980 no
C12 H12C 0.980 no
C13 H13A 0.980 no
C13 H13B 0.980 no
C13 H13C 0.980 no
C14 H14 1.000 no
C15 H15A 0.980 no
C15 H15B 0.980 no
C15 H15C 0.980 no
C16 H16A 0.980 no
C16 H16B 0.980 no
C16 H16C 0.980 no
C19 H19 0.950 no
C20 H20 0.950 no
C21 H21 0.950 no
C23 H23 1.000 no
C24 H24A 0.980 no
C24 H24B 0.980 no
C24 H24C 0.980 no
C25 H25A 0.980 no
C25 H25B 0.980 no
C25 H25C 0.980 no
C26 H26 1.000 no
C27 H27A 0.980 no
C27 H27B 0.980 no
C27 H27C 0.980 no
C28 H28A 0.980 no
C28 H28B 0.980 no
C28 H28C 0.980 no

loop_
_geom_contact_atom_site_label_1
_geom_contact_atom_site_label_2
_geom_contact_distance
_geom_contact_publ_flag
_geom_contact_site_symmetry_2
Cl1 C5 3.2358(18) no .
Cl1 C10 3.535(2) no .
Cl3 C17 3.206(2) no .
Cl3 C18 3.534(2) no .
N1 C11 2.852(2) no .
N1 C13 3.469(3) no .
N1 C14 3.025(3) no .
N2 C23 2.977(2) no .
N2 C26 2.881(2) no .
N2 C28 3.448(3) no .
C1 C6 3.397(3) no .
C1 C10 3.351(3) no .
C1 C11 3.588(3) no .
C1 C14 3.552(3) no .
C2 C18 3.368(3) no .
C2 C22 3.364(3) no .
C2 C23 3.545(3) no .
C2 C26 3.476(3) no .
C2 C28 3.449(3) no .
C3 C4 2.942(3) no .
C3 C5 3.031(3) no .
C3 C10 3.414(3) no .
C3 C14 3.371(3) no .
C3 C15 3.591(3) no .
C4 C17 3.017(3) no .
C4 C18 3.470(3) no .
C4 C23 3.434(3) no .
C5 C8 2.769(3) no .
C5 C13 3.345(3) no .
C6 C9 2.798(3) no .
C7 C10 2.808(3) no .
C7 C12 2.971(4) no .
C7 C13 3.296(4) no .
C9 C15 3.012(3) no .
C9 C16 3.096(3) no .
C17 C20 2.774(3) no .
C17 C28 3.282(3) no .
C18 C21 2.802(3) no .
C19 C22 2.804(3) no .
C19 C24 3.137(3) no .
C19 C25 3.042(3) no .
C21 C27 2.956(3) no .
C21 C28 3.392(4) no .
C3 C8 3.549(3) no 3_756
C3 C9 3.406(3) no 3_756
C4 C13 3.581(3) no 2_646
C8 C3 3.549(3) no 3_756
C8 C20 3.533(3) no 4_554
C8 C21 3.295(3) no 4_554
C9 C3 3.406(3) no 3_756
C13 C4 3.581(3) no 2_656
C20 C8 3.533(3) no 4_455
C21 C8 3.295(3) no 4_455
Nb1 H13B 3.4178 no .
Nb1 H14 3.2610 no .
Nb1 H23 3.1354 no .
Cl1 H13B 3.1018 no .
Cl1 H16A 2.7543 no .
Cl2 H4B 3.5747 no .
Cl2 H14 3.0177 no .
Cl2 H23 2.8002 no .
Cl3 H24B 2.8890 no .
N1 H3A 3.0086 no .
N1 H3B 2.5816 no .
N1 H3C 3.2313 no .
N1 H11 2.4186 no .
N1 H13B 3.0243 no .
N1 H14 2.5631 no .
N1 H26 3.4472 no .
N2 H4A 2.5785 no .
N2 H4B 3.0087 no .
N2 H4C 3.2259 no .
N2 H11 3.3858 no .
N2 H23 2.4916 no .
N2 H26 2.4757 no .
N2 H28C 2.9737 no .
C1 H4A 3.3166 no .
C1 H4B 2.8536 no .
C1 H4C 2.7006 no .
C1 H11 2.8597 no .
C1 H14 2.8686 no .
C1 H26 3.5359 no .
C1 H28C 3.3410 no .
C2 H3A 2.8618 no .
C2 H3B 3.3150 no .
C2 H3C 2.6961 no .
C2 H11 3.3288 no .
C2 H23 2.8413 no .
C2 H26 3.0834 no .
C2 H28C 2.6672 no .
C3 H4B 3.0365 no .
C3 H4C 2.7219 no .
C3 H14 2.7976 no .
C3 H15B 2.9890 no .
C4 H3A 3.0433 no .
C4 H3C 2.7162 no .
C4 H23 2.8521 no .
C4 H25A 3.0034 no .
C4 H28C 2.8914 no .
C5 H3B 2.5891 no .
C5 H7 3.2633 no .
C5 H9 3.2621 no .
C5 H11 2.5979 no .
C5 H13B 3.1205 no .
C5 H14 2.6531 no .
C5 H15B 3.5458 no .
C5 H16A 3.5407 no .
C6 H3B 3.4735 no .
C6 H8 3.2755 no .
C6 H12A 2.6942 no .
C6 H12B 2.7947 no .
C6 H12C 3.3705 no .
C6 H13A 2.6893 no .
C6 H13B 2.6708 no .
C6 H13C 3.3364 no .
C7 H9 3.2474 no .
C7 H11 3.2952 no .
C7 H12A 3.0337 no .
C7 H12B 2.7906 no .
C7 H13A 3.0734 no .
C9 H7 3.2478 no .
C9 H14 3.3160 no .
C9 H15A 2.7673 no .
C9 H15B 3.1977 no .
C9 H16A 3.3549 no .
C9 H16B 2.8354 no .
C10 H3B 2.7710 no .
C10 H8 3.2781 no .
C10 H15A 2.7512 no .
C10 H15B 2.6622 no .
C10 H15C 3.3559 no .
C10 H16A 2.7041 no .
C10 H16B 2.7460 no .
C10 H16C 3.3674 no .
C11 H7 2.6849 no .
C11 H26 2.8774 no .
C11 H28A 3.5887 no .
C12 H7 2.6762 no .
C12 H13A 2.7487 no .
C12 H13B 3.3582 no .
C12 H13C 2.6733 no .
C12 H27C 3.5780 no .
C12 H28A 3.4351 no .
C13 H7 3.3399 no .
C13 H12A 3.3596 no .
C13 H12B 2.6905 no .
C13 H12C 2.7297 no .
C13 H26 2.8958 no .
C13 H27C 3.5149 no .
C14 H3A 3.2355 no .
C14 H3B 2.9176 no .
C14 H9 2.6285 no .
C15 H3A 3.3247 no .
C15 H3B 2.9922 no .
C15 H9 2.8357 no .
C15 H16A 3.3558 no .
C15 H16B 2.6885 no .
C15 H16C 2.6916 no .
C16 H9 2.9199 no .
C16 H15A 2.6735 no .
C16 H15B 3.3537 no .
C16 H15C 2.7111 no .
C17 H4A 2.5733 no .
C17 H4B 3.5923 no .
C17 H19 3.2661 no .
C17 H21 3.2646 no .
C17 H23 2.6168 no .
C17 H24B 3.5683 no .
C17 H25A 3.5094 no .
C17 H26 2.6284 no .
C17 H28C 3.0367 no .
C18 H4A 2.8445 no .
C18 H20 3.2824 no .
C18 H24A 2.7536 no .
C18 H24B 2.7318 no .
C18 H24C 3.3801 no .
C18 H25A 2.6787 no .
C18 H25B 2.7370 no .
C18 H25C 3.3591 no .
C19 H21 3.2469 no .
C19 H23 3.3245 no .
C19 H24A 2.8750 no .
C19 H24B 3.4127 no .
C19 H25A 3.2522 no .
C19 H25B 2.7806 no .
C21 H19 3.2477 no .
C21 H26 3.2808 no .
C21 H27A 3.0114 no .
C21 H27B 2.7664 no .
C21 H28B 3.1970 no .
C22 H4A 3.3745 no .
C22 H20 3.2769 no .
C22 H27A 2.7340 no .
C22 H27B 2.7804 no .
C22 H27C 3.3813 no .
C22 H28A 3.3479 no .
C22 H28B 2.6947 no .
C22 H28C 2.6930 no .
C23 H4A 3.0085 no .
C23 H4B 3.3034 no .
C23 H19 2.6567 no .
C24 H19 2.9678 no .
C24 H25A 3.3572 no .
C24 H25B 2.7063 no .
C24 H25C 2.6899 no .
C25 H4A 3.0671 no .
C25 H4B 3.3499 no .
C25 H19 2.8924 no .
C25 H24A 2.7149 no .
C25 H24B 3.3574 no .
C25 H24C 2.6799 no .
C26 H11 2.9693 no .
C26 H13C 3.2410 no .
C26 H21 2.6973 no .
C27 H12C 3.5668 no .
C27 H13C 3.0465 no .
C27 H21 2.6293 no .
C27 H28A 2.6398 no .
C27 H28B 2.7394 no .
C27 H28C 3.3421 no .
C28 H11 3.1525 no .
C28 H21 3.4777 no .
C28 H27A 3.3477 no .
C28 H27B 2.6936 no .
C28 H27C 2.6761 no .
H3A H4B 2.8149 no .
H3A H4C 2.9585 no .
H3A H14 2.5343 no .
H3A H15B 2.8311 no .
H3A H15C 3.4361 no .
H3B H14 2.6313 no .
H3B H15B 2.3014 no .
H3B H15C 3.5326 no .
H3C H4B 2.9463 no .
H3C H4C 2.1868 no .
H4A H23 2.7068 no .
H4A H25A 2.3543 no .
H4A H28C 2.8060 no .
H4B H23 2.6090 no .
H4B H25A 2.8035 no .
H4B H25C 3.4951 no .
H4C H28C 2.7222 no .
H7 H8 2.3260 no .
H7 H11 3.5754 no .
H7 H12A 2.8108 no .
H7 H12B 2.2135 no .
H7 H13A 2.9467 no .
H8 H9 2.3138 no .
H9 H14 3.5802 no .
H9 H15A 2.3138 no .
H9 H15B 3.2037 no .
H9 H16A 3.3551 no .
H9 H16B 2.3993 no .
H11 H12A 2.3787 no .
H11 H12B 2.8537 no .
H11 H12C 2.3159 no .
H11 H13A 2.8560 no .
H11 H13B 2.3349 no .
H11 H13C 2.3609 no .
H11 H26 2.1350 no .
H11 H27C 3.4015 no .
H11 H28A 2.8731 no .
H11 H28C 3.1057 no .
H12A H13C 3.5815 no .
H12A H28A 3.4619 no .
H12B H13A 2.5584 no .
H12B H13C 2.9114 no .
H12C H13A 3.0830 no .
H12C H13B 3.5934 no .
H12C H13C 2.5194 no .
H12C H26 3.2992 no .
H12C H27C 2.7402 no .
H12C H28A 2.8575 no .
H13B H26 2.8735 no .
H13C H26 2.5383 no .
H13C H27A 2.8793 no .
H13C H27C 2.6665 no .
H14 H15A 2.8740 no .
H14 H15B 2.3997 no .
H14 H15C 2.3487 no .
H14 H16A 2.3787 no .
H14 H16B 2.8683 no .
H14 H16C 2.3532 no .
H15A H16A 3.5721 no .
H15A H16B 2.4846 no .
H15A H16C 2.9477 no .
H15B H16B 3.5730 no .
H15B H16C 3.5934 no .
H15C H16B 2.9990 no .
H15C H16C 2.5283 no .
H19 H20 2.3234 no .
H19 H24A 2.4476 no .
H19 H24B 3.4119 no .
H19 H25A 3.2880 no .
H19 H25B 2.3626 no .
H20 H21 2.3208 no .
H21 H26 3.5501 no .
H21 H27A 2.7193 no .
H21 H27B 2.1758 no .
H21 H27C 3.5703 no .
H21 H28B 3.1431 no .
H23 H24A 2.8642 no .
H23 H24B 2.3610 no .
H23 H24C 2.3569 no .
H23 H25A 2.3712 no .
H23 H25B 2.8666 no .
H23 H25C 2.3528 no .
H24A H25B 2.5436 no .
H24A H25C 2.9955 no .
H24B H25C 3.5762 no .
H24C H25A 3.5732 no .
H24C H25B 2.9677 no .
H24C H25C 2.4883 no .
H26 H27A 2.3550 no .
H26 H27B 2.8508 no .
H26 H27C 2.3284 no .
H26 H28A 2.3736 no .
H26 H28B 2.8617 no .
H26 H28C 2.3371 no .
H27A H28A 3.5423 no .
H27B H28A 2.9098 no .
H27B H28B 2.5695 no .
H27C H28A 2.4436 no .
H27C H28B 3.0326 no .
H27C H28C 3.5431 no .
Cl1 H4C 3.2367 no 2_656
Cl1 H12B 3.2492 no 4_555
Cl1 H12C 3.4400 no 4_555
Cl1 H19 3.5378 no 4_554
Cl1 H20 3.2816 no 4_554
Cl1 H28B 3.5353 no 2_656
Cl1 H28C 3.4033 no 2_656
Cl2 H4B 3.2996 no 3_757
Cl2 H13A 3.1433 no 4_555
Cl2 H13C 3.2141 no 4_555
Cl2 H25C 3.0488 no 3_757
Cl3 H3C 3.1207 no 2_656
Cl3 H4C 3.3990 no 2_656
Cl3 H9 2.9305 no 4_455
Cl3 H16B 3.4949 no 4_455
C3 H8 3.3621 no 3_756
C3 H9 3.1093 no 3_756
C3 H15A 3.3716 no 3_756
C4 H13A 3.3275 no 2_646
C4 H13B 3.1079 no 2_646
C5 H15B 3.3406 no 3_756
C6 H15B 3.2428 no 3_756
C7 H15B 3.0829 no 3_756
C7 H15C 3.5813 no 3_756
C7 H21 3.4545 no 4_554
C7 H24A 3.3758 no 1_554
C8 H3A 3.3450 no 3_756
C8 H3B 3.2975 no 3_756
C8 H3C 3.4148 no 3_756
C8 H15B 3.0592 no 3_756
C8 H21 3.2547 no 4_554
C8 H24C 3.4452 no 1_554
C8 H27A 3.2457 no 4_554
C9 H3A 3.5886 no 3_756
C9 H3B 2.9489 no 3_756
C9 H3C 3.1587 no 3_756
C9 H15B 3.1752 no 3_756
C10 H3B 3.5969 no 3_756
C10 H15B 3.3145 no 3_756
C12 H28A 3.4047 no 3_656
C12 H28B 3.1233 no 3_656
C13 H4B 3.2279 no 2_656
C13 H4C 3.3088 no 2_656
C14 H25C 3.1973 no 3_757
C15 H3B 3.2330 no 3_756
C15 H12A 3.4327 no 3_756
C15 H25B 3.4389 no 3_757
C15 H25C 3.2227 no 3_757
C16 H7 3.4966 no 4_555
C16 H12B 3.4926 no 4_555
C16 H24A 3.1191 no 4_554
C16 H24B 3.3839 no 4_554
C16 H25C 3.4896 no 3_757
C16 H27B 3.4009 no 1_655
C19 H16A 3.5474 no 4_455
C19 H16B 3.5866 no 4_455
C20 H25A 3.3237 no 3_657
C21 H8 3.0693 no 4_455
C21 H19 3.5977 no 3_657
C21 H25A 3.2991 no 3_657
C21 H25B 3.2391 no 3_657
C22 H8 3.3449 no 4_455
C24 H7 3.3407 no 1_556
C24 H8 3.5271 no 1_556
C24 H16B 3.0676 no 4_455
C24 H27A 3.2083 no 4_555
C25 H14 3.5130 no 3_757
C25 H15C 2.9567 no 3_757
C25 H16C 3.2731 no 3_757
C25 H21 3.1115 no 3_657
C27 H8 3.2266 no 4_455
C27 H24B 3.2461 no 4_454
C28 H12A 3.2886 no 3_656
C28 H12C 3.2835 no 3_656
H3A C8 3.3450 no 3_756
H3A C9 3.5886 no 3_756
H3A H8 3.0274 no 3_756
H3A H9 3.4691 no 3_756
H3A H24C 2.8424 no 3_757
H3A H25C 3.2247 no 3_757
H3B C8 3.2975 no 3_756
H3B C9 2.9489 no 3_756
H3B C10 3.5969 no 3_756
H3B C15 3.2330 no 3_756
H3B H8 3.3824 no 3_756
H3B H9 2.7961 no 3_756
H3B H15A 2.7534 no 3_756
H3B H15B 2.8603 no 3_756
H3C Cl3 3.1207 no 2_646
H3C C8 3.4148 no 3_756
H3C C9 3.1587 no 3_756
H3C H8 3.1236 no 3_756
H3C H9 2.6332 no 3_756
H3C H15A 3.1490 no 3_756
H4A H13A 3.2110 no 2_646
H4A H13B 3.1879 no 2_646
H4A H20 2.7721 no 3_657
H4B Cl2 3.2996 no 3_757
H4B C13 3.2279 no 2_646
H4B H13A 2.9056 no 2_646
H4B H13B 3.0030 no 2_646
H4B H13C 3.2379 no 2_646
H4C Cl1 3.2367 no 2_646
H4C Cl3 3.3990 no 2_646
H4C C13 3.3088 no 2_646
H4C H13A 3.3215 no 2_646
H4C H13B 2.6320 no 2_646
H4C H13C 3.5007 no 2_646
H7 C16 3.4966 no 4_454
H7 C24 3.3407 no 1_554
H7 H15B 3.5344 no 3_756
H7 H16A 3.2690 no 4_454
H7 H16C 2.9849 no 4_454
H7 H21 3.3639 no 4_554
H7 H24A 2.6438 no 1_554
H7 H24C 3.2378 no 1_554
H7 H27A 3.5876 no 4_554
H8 C3 3.3621 no 3_756
H8 C21 3.0693 no 4_554
H8 C22 3.3449 no 4_554
H8 C24 3.5271 no 1_554
H8 C27 3.2266 no 4_554
H8 H3A 3.0274 no 3_756
H8 H3B 3.3824 no 3_756
H8 H3C 3.1236 no 3_756
H8 H15B 3.5063 no 3_756
H8 H21 3.0063 no 4_554
H8 H24A 3.4567 no 1_554
H8 H24C 2.8747 no 1_554
H8 H27A 2.3706 no 4_554
H8 H27B 3.4700 no 4_554
H9 Cl3 2.9305 no 4_554
H9 C3 3.1093 no 3_756
H9 H3A 3.4691 no 3_756
H9 H3B 2.7961 no 3_756
H9 H3C 2.6332 no 3_756
H12A C15 3.4327 no 3_756
H12A C28 3.2886 no 3_656
H12A H15A 3.2181 no 3_756
H12A H15B 3.5769 no 3_756
H12A H15C 2.9693 no 3_756
H12A H28A 3.0469 no 3_656
H12A H28B 2.6470 no 3_656
H12B Cl1 3.2492 no 4_454
H12B C16 3.4926 no 4_454
H12B H16A 2.7466 no 4_454
H12B H16C 3.3787 no 4_454
H12B H24A 3.3925 no 1_554
H12B H28B 3.3034 no 3_656
H12C Cl1 3.4400 no 4_454
H12C C28 3.2835 no 3_656
H12C H28A 2.8731 no 3_656
H12C H28B 2.9322 no 3_656
H12C H28C 3.5626 no 3_656
H13A Cl2 3.1433 no 4_454
H13A C4 3.3275 no 2_656
H13A H4A 3.2110 no 2_656
H13A H4B 2.9056 no 2_656
H13A H4C 3.3215 no 2_656
H13A H25A 2.9597 no 2_656
H13B C4 3.1079 no 2_656
H13B H4A 3.1879 no 2_656
H13B H4B 3.0030 no 2_656
H13B H4C 2.6320 no 2_656
H13C Cl2 3.2141 no 4_454
H13C H4B 3.2379 no 2_656
H13C H4C 3.5007 no 2_656
H14 C25 3.5130 no 3_757
H14 H25C 2.6142 no 3_757
H15A C3 3.3716 no 3_756
H15A H3B 2.7534 no 3_756
H15A H3C 3.1490 no 3_756
H15A H12A 3.2181 no 3_756
H15A H27B 3.4651 no 1_655
H15B C5 3.3406 no 3_756
H15B C6 3.2428 no 3_756
H15B C7 3.0829 no 3_756
H15B C8 3.0592 no 3_756
H15B C9 3.1752 no 3_756
H15B C10 3.3145 no 3_756
H15B H3B 2.8603 no 3_756
H15B H7 3.5344 no 3_756
H15B H8 3.5063 no 3_756
H15B H12A 3.5769 no 3_756
H15B H15B 3.3067 no 3_756
H15B H25C 3.5848 no 3_757
H15C C7 3.5813 no 3_756
H15C C25 2.9567 no 3_757
H15C H12A 2.9693 no 3_756
H15C H24A 3.5080 no 3_757
H15C H24C 3.4938 no 3_757
H15C H25B 2.4969 no 3_757
H15C H25C 2.5465 no 3_757
H15C H27B 3.2663 no 1_655
H16A C19 3.5474 no 4_554
H16A H7 3.2690 no 4_555
H16A H12B 2.7466 no 4_555
H16A H19 3.0916 no 4_554
H16A H24A 2.9068 no 4_554
H16A H24B 3.5944 no 4_554
H16B Cl3 3.4949 no 4_554
H16B C19 3.5866 no 4_554
H16B C24 3.0676 no 4_554
H16B H19 3.4612 no 4_554
H16B H24A 2.6828 no 4_554
H16B H24B 2.5819 no 4_554
H16B H27B 3.1205 no 1_655
H16C C25 3.2731 no 3_757
H16C H7 2.9849 no 4_555
H16C H12B 3.3787 no 4_555
H16C H21 3.1851 no 1_655
H16C H24A 3.2727 no 4_554
H16C H24B 3.5517 no 4_554
H16C H25A 3.2581 no 3_757
H16C H25B 3.1285 no 3_757
H16C H25C 2.8908 no 3_757
H16C H27B 2.8136 no 1_655
H19 Cl1 3.5378 no 4_455
H19 C21 3.5977 no 3_657
H19 H16A 3.0916 no 4_455
H19 H16B 3.4612 no 4_455
H19 H21 3.5756 no 3_657
H19 H28B 3.0875 no 3_657
H20 Cl1 3.2816 no 4_455
H20 H4A 2.7721 no 3_657
H20 H25A 2.8112 no 3_657
H21 C7 3.4545 no 4_455
H21 C8 3.2547 no 4_455
H21 C25 3.1115 no 3_657
H21 H7 3.3639 no 4_455
H21 H8 3.0063 no 4_455
H21 H16C 3.1851 no 1_455
H21 H19 3.5756 no 3_657
H21 H25A 2.7318 no 3_657
H21 H25B 2.6149 no 3_657
H24A C7 3.3758 no 1_556
H24A C16 3.1191 no 4_455
H24A H7 2.6438 no 1_556
H24A H8 3.4567 no 1_556
H24A H12B 3.3925 no 1_556
H24A H15C 3.5080 no 3_757
H24A H16A 2.9068 no 4_455
H24A H16B 2.6828 no 4_455
H24A H16C 3.2727 no 4_455
H24A H27A 3.4779 no 4_555
H24B C16 3.3839 no 4_455
H24B C27 3.2461 no 4_555
H24B H16A 3.5944 no 4_455
H24B H16B 2.5819 no 4_455
H24B H16C 3.5517 no 4_455
H24B H27A 2.7718 no 4_555
H24B H27B 3.3494 no 4_555
H24B H27C 3.1000 no 4_555
H24C C8 3.4452 no 1_556
H24C H3A 2.8424 no 3_757
H24C H7 3.2378 no 1_556
H24C H8 2.8747 no 1_556
H24C H15C 3.4938 no 3_757
H24C H27A 2.8986 no 4_555
H25A C20 3.3237 no 3_657
H25A C21 3.2991 no 3_657
H25A H13A 2.9597 no 2_646
H25A H16C 3.2581 no 3_757
H25A H20 2.8112 no 3_657
H25A H21 2.7318 no 3_657
H25B C15 3.4389 no 3_757
H25B C21 3.2391 no 3_657
H25B H15C 2.4969 no 3_757
H25B H16C 3.1285 no 3_757
H25B H21 2.6149 no 3_657
H25B H27B 3.3511 no 3_657
H25B H28B 3.4647 no 3_657
H25C Cl2 3.0488 no 3_757
H25C C14 3.1973 no 3_757
H25C C15 3.2227 no 3_757
H25C C16 3.4896 no 3_757
H25C H3A 3.2247 no 3_757
H25C H14 2.6142 no 3_757
H25C H15B 3.5848 no 3_757
H25C H15C 2.5465 no 3_757
H25C H16C 2.8908 no 3_757
H27A C8 3.2457 no 4_455
H27A C24 3.2083 no 4_454
H27A H7 3.5876 no 4_455
H27A H8 2.3706 no 4_455
H27A H24A 3.4779 no 4_454
H27A H24B 2.7718 no 4_454
H27A H24C 2.8986 no 4_454
H27B C16 3.4009 no 1_455
H27B H8 3.4700 no 4_455
H27B H15A 3.4651 no 1_455
H27B H15C 3.2663 no 1_455
H27B H16B 3.1205 no 1_455
H27B H16C 2.8136 no 1_455
H27B H24B 3.3494 no 4_454
H27B H25B 3.3511 no 3_657
H27C H24B 3.1000 no 4_454
H28A C12 3.4047 no 3_656
H28A H12A 3.0469 no 3_656
H28A H12C 2.8731 no 3_656
H28A H28A 3.0310 no 3_656
H28B Cl1 3.5353 no 2_646
H28B C12 3.1233 no 3_656
H28B H12A 2.6470 no 3_656
H28B H12B 3.3034 no 3_656
H28B H12C 2.9322 no 3_656
H28B H19 3.0875 no 3_657
H28B H25B 3.4647 no 3_657
H28C Cl1 3.4033 no 2_646
H28C H12C 3.5626 no 3_656

loop_
_geom_torsion_atom_site_label_1
_geom_torsion_atom_site_label_2
_geom_torsion_atom_site_label_3
_geom_torsion_atom_site_label_4
_geom_torsion
_geom_torsion_publ_flag
Cl1 Nb1 N1 C1 165.99(7) no
Cl1 Nb1 N1 C5 6.54(14) no
Cl1 Nb1 N2 C2 122.01(7) no
Cl1 Nb1 N2 C17 -79.31(17) no
Cl1 Nb1 C1 N1 -15.98(8) no
Cl1 Nb1 C1 C2 -163.04(4) no
Cl1 Nb1 C1 C3 76.79(16) no
Cl1 Nb1 C2 N2 -117.41(8) no
Cl1 Nb1 C2 C1 30.08(13) no
Cl1 Nb1 C2 C4 149.04(12) no
Cl2 Nb1 N1 C1 61.72(7) no
Cl2 Nb1 N1 C5 -97.72(14) no
Cl2 Nb1 N2 C2 -64.19(7) no
Cl2 Nb1 N2 C17 94.50(14) no
Cl2 Nb1 C1 N1 -123.97(6) no
Cl2 Nb1 C1 C2 88.96(6) no
Cl2 Nb1 C1 C3 -31.21(16) no
Cl2 Nb1 C2 N2 120.71(6) no
Cl2 Nb1 C2 C1 -91.80(6) no
Cl2 Nb1 C2 C4 27.16(17) no
Cl3 Nb1 N1 C1 -121.90(6) no
Cl3 Nb1 N1 C5 78.65(16) no
Cl3 Nb1 N2 C2 -175.44(7) no
Cl3 Nb1 N2 C17 -16.76(13) no
Cl3 Nb1 C1 N1 102.27(8) no
Cl3 Nb1 C1 C2 -44.79(10) no
Cl3 Nb1 C1 C3 -164.96(11) no
Cl3 Nb1 C2 N2 5.10(8) no
Cl3 Nb1 C2 C1 152.58(5) no
Cl3 Nb1 C2 C4 -88.46(17) no
N1 Nb1 N2 C2 45.46(7) no
N1 Nb1 N2 C17 -155.86(14) no
N2 Nb1 N1 C1 -45.44(7) no
N2 Nb1 N1 C5 155.11(15) no
N1 Nb1 C1 N1 -0.00(8) no
N1 Nb1 C1 C2 -147.06(14) no
N1 Nb1 C1 C3 92.77(19) no
C1 Nb1 N1 C1 -0.00(7) no
C1 Nb1 N1 C5 -159.4(2) no
N1 Nb1 C2 N2 -127.68(8) no
N1 Nb1 C2 C1 19.81(6) no
N1 Nb1 C2 C4 138.77(19) no
C2 Nb1 N1 C1 -19.25(6) no
C2 Nb1 N1 C5 -178.70(16) no
N2 Nb1 C1 N1 127.60(8) no
N2 Nb1 C1 C2 -19.47(6) no
N2 Nb1 C1 C3 -139.64(18) no
C1 Nb1 N2 C2 19.05(6) no
C1 Nb1 N2 C17 177.74(16) no
N2 Nb1 C2 N2 -0.00(7) no
N2 Nb1 C2 C1 147.48(13) no
N2 Nb1 C2 C4 -93.6(2) no
C2 Nb1 N2 C2 0.00(7) no
C2 Nb1 N2 C17 158.7(2) no
C1 Nb1 C2 N2 -147.48(13) no
C1 Nb1 C2 C1 0.00(7) no
C1 Nb1 C2 C4 119.0(2) no
C2 Nb1 C1 N1 147.06(13) no
C2 Nb1 C1 C2 0.00(7) no
C2 Nb1 C1 C3 -120.2(2) no
Nb1 N1 C1 Nb1 -0.0 no
Nb1 N1 C1 C2 36.26(13) no
Nb1 N1 C1 C3 -136.35(11) no
Nb1 N1 C5 C6 -106.81(17) no
Nb1 N1 C5 C10 70.3(2) no
C1 N1 C5 C6 98.27(18) no
C1 N1 C5 C10 -84.65(19) no
C5 N1 C1 Nb1 164.01(18) no
C5 N1 C1 C2 -159.73(14) no
C5 N1 C1 C3 27.7(2) no
Nb1 N2 C2 Nb1 -0.0 no
Nb1 N2 C2 C1 -35.75(14) no
Nb1 N2 C2 C4 136.21(12) no
Nb1 N2 C17 C18 -63.6(2) no
Nb1 N2 C17 C22 113.67(17) no
C2 N2 C17 C18 90.49(19) no
C2 N2 C17 C22 -92.25(19) no
C17 N2 C2 Nb1 -163.69(18) no
C17 N2 C2 C1 160.56(13) no
C17 N2 C2 C4 -27.5(2) no
Nb1 C1 C2 Nb1 0.0 no
Nb1 C1 C2 N2 29.25(11) no
Nb1 C1 C2 C4 -142.72(13) no
N1 C1 C2 Nb1 -29.31(13) no
N1 C1 C2 N2 -0.1(2) no
N1 C1 C2 C4 -172.04(12) no
C3 C1 C2 Nb1 143.30(16) no
C3 C1 C2 N2 172.55(14) no
C3 C1 C2 C4 0.6(2) no
N1 C5 C6 C7 176.35(13) no
N1 C5 C6 C11 -1.0(2) no
N1 C5 C10 C9 -175.03(13) no
N1 C5 C10 C14 6.5(2) no
C6 C5 C10 C9 1.9(2) no
C6 C5 C10 C14 -176.58(14) no
C10 C5 C6 C7 -0.7(2) no
C10 C5 C6 C11 -178.03(14) no
C5 C6 C7 C8 -0.6(3) no
C5 C6 C11 C12 -144.12(15) no
C5 C6 C11 C13 90.73(19) no
C7 C6 C11 C12 38.6(2) no
C7 C6 C11 C13 -86.5(2) no
C11 C6 C7 C8 176.79(15) no
C6 C7 C8 C9 0.5(3) no
C7 C8 C9 C10 0.8(3) no
C8 C9 C10 C5 -1.9(3) no
C8 C9 C10 C14 176.65(15) no
C5 C10 C14 C15 120.80(18) no
C5 C10 C14 C16 -117.08(18) no
C9 C10 C14 C15 -57.7(2) no
C9 C10 C14 C16 64.4(2) no
N2 C17 C18 C19 173.02(14) no
N2 C17 C18 C23 -10.5(3) no
N2 C17 C22 C21 -173.96(13) no
N2 C17 C22 C26 8.4(2) no
C18 C17 C22 C21 3.3(3) no
C18 C17 C22 C26 -174.35(15) no
C22 C17 C18 C19 -4.1(3) no
C22 C17 C18 C23 172.34(15) no
C17 C18 C19 C20 1.4(3) no
C17 C18 C23 C24 118.53(18) no
C17 C18 C23 C25 -117.97(18) no
C19 C18 C23 C24 -65.0(2) no
C19 C18 C23 C25 58.5(2) no
C23 C18 C19 C20 -175.21(15) no
C18 C19 C20 C21 2.1(3) no
C19 C20 C21 C22 -3.0(3) no
C20 C21 C22 C17 0.4(3) no
C20 C21 C22 C26 177.98(16) no
C17 C22 C26 C27 -152.99(15) no
C17 C22 C26 C28 82.7(2) no
C21 C22 C26 C27 29.5(2) no
C21 C22 C26 C28 -94.8(2) no
